data_7019908
loop_
_publ_author_name
'Dastgir, Sarim'
'Lavoie, Gino G.'

_publ_section_title
;
 Titanium(iv) imido complexes of imine imidazol-2-imine ligands.
;
_journal_issue 32
_journal_name_full 'Dalton transactions (Cambridge, England : 2003)'
_journal_page_first 9651
_journal_page_last 9658
_journal_paper_doi 10.1039/c2dt31004j
_journal_volume 41
_journal_year 2012
_chemical_formula_moiety 'C35 H45 Cl2 N5 Ti1, C H2 Cl2'
_chemical_formula_sum 'C36 H47 Cl4 N5 Ti'
_chemical_formula_weight 739.49
_chemical_name_systematic
;
?
;
_space_group_IT_number 14
_symmetry_cell_setting monoclinic
_symmetry_space_group_name_Hall '-P 2yn'
_symmetry_space_group_name_H-M 'P 1 21/n 1'
_atom_sites_solution_hydrogens geom
_atom_sites_solution_primary direct
_atom_sites_solution_secondary difmap
_audit_creation_method SHELXL-97
_cell_angle_alpha 90.00
_cell_angle_beta 100.812(2)
_cell_angle_gamma 90.00
_cell_formula_units_Z 4
_cell_length_a 15.0882(7)
_cell_length_b 14.9830(4)
_cell_length_c 17.1533(9)
_cell_measurement_reflns_used 9879
_cell_measurement_temperature 150(1)
_cell_measurement_theta_max 27.48
_cell_measurement_theta_min 2.55
_cell_volume 3808.9(3)
_computing_cell_refinement 'Denzo-SMN (Otwinowski & Minor, 1997)'
_computing_data_collection 'Collect (Nonius B.V., 1997-2002)'
_computing_data_reduction Denzo-SMN
_computing_molecular_graphics 'CAMERON (Watkin, Prout & Pearce, 1996)'
_computing_publication_material 'SHELXL-97 (Sheldrick, 1990)'
_computing_structure_refinement 'SHELXL-97 (Sheldrick, 1990)'
_computing_structure_solution 'SHELXS-97 (Sheldrick, 1990)'
_diffrn_ambient_temperature 150(1)
_diffrn_detector_area_resol_mean 9
_diffrn_measured_fraction_theta_full 0.985
_diffrn_measured_fraction_theta_max 0.985
_diffrn_measurement_device_type 'Nonius KappaCCD'
_diffrn_measurement_method '\f scans and \w scans with \k offsets'
_diffrn_radiation_monochromator graphite
_diffrn_radiation_source 'fine-focus sealed tube'
_diffrn_radiation_type MoK\a
_diffrn_radiation_wavelength 0.71073
_diffrn_reflns_av_R_equivalents 0.0813
_diffrn_reflns_av_sigmaI/netI 0.1207
_diffrn_reflns_limit_h_max 19
_diffrn_reflns_limit_h_min -19
_diffrn_reflns_limit_k_max 19
_diffrn_reflns_limit_k_min -17
_diffrn_reflns_limit_l_max 22
_diffrn_reflns_limit_l_min -22
_diffrn_reflns_number 25738
_diffrn_reflns_theta_full 27.56
_diffrn_reflns_theta_max 27.56
_diffrn_reflns_theta_min 2.72
_exptl_absorpt_coefficient_mu 0.537
_exptl_absorpt_correction_T_max 0.993
_exptl_absorpt_correction_T_min 0.896
_exptl_absorpt_correction_type multi-scan
_exptl_absorpt_process_details
;
multi-scan from symmetry-related measurements
Sortav (Blessing 1995)
;
_exptl_crystal_colour 'pale orange'
_exptl_crystal_density_diffrn 1.290
_exptl_crystal_density_method 'not measured'
_exptl_crystal_description prism
_exptl_crystal_F_000 1552
_exptl_crystal_size_max 0.18
_exptl_crystal_size_mid 0.14
_exptl_crystal_size_min 0.04
_refine_diff_density_max 0.983
_refine_diff_density_min -0.780
_refine_diff_density_rms 0.078
_refine_ls_extinction_method none
_refine_ls_goodness_of_fit_ref 1.029
_refine_ls_hydrogen_treatment constr
_refine_ls_matrix_type full
_refine_ls_number_parameters 427
_refine_ls_number_reflns 8685
_refine_ls_number_restraints 0
_refine_ls_restrained_S_all 1.029
_refine_ls_R_factor_all 0.1574
_refine_ls_R_factor_gt 0.0662
_refine_ls_shift/su_max 0.000
_refine_ls_shift/su_mean 0.000
_refine_ls_structure_factor_coef Fsqd
_refine_ls_weighting_details 'calc w=1/[\s^2^(Fo^2^)+(0.0880P)^2^+0.0000P] where P=(Fo^2^+2Fc^2^)/3'
_refine_ls_weighting_scheme calc
_refine_ls_wR_factor_gt 0.1530
_refine_ls_wR_factor_ref 0.1906
_reflns_number_gt 4326
_reflns_number_total 8685
_reflns_threshold_expression >2sigma(I)
_cod_data_source_file c2dt31004j.txt
_cod_data_source_block k10215
_cod_original_sg_symbol_H-M 'P 21/n'
_cod_database_code 7019908

loop_
_symmetry_equiv_pos_as_xyz
'x, y, z'
'-x+1/2, y+1/2, -z+1/2'
'-x, -y, -z'
'x-1/2, -y-1/2, z-1/2'

loop_
_atom_site_label
_atom_site_type_symbol
_atom_site_fract_x
_atom_site_fract_y
_atom_site_fract_z
_atom_site_U_iso_or_equiv
_atom_site_adp_type
_atom_site_occupancy
_atom_site_symmetry_multiplicity
_atom_site_calc_flag
_atom_site_refinement_flags
C1S C 0.4063(4) 0.2051(4) 0.1882(4) 0.089(2) Uani 1 1 d .
H1S1 H 0.3645 0.2537 0.1911 0.106 Uiso 1 1 calc R
H1S2 H 0.3938 0.1581 0.2235 0.106 Uiso 1 1 calc R
Cl1S Cl 0.38976(15) 0.16343(14) 0.08876(13) 0.1326(8) Uani 1 1 d .
Cl2S Cl 0.51481(12) 0.24231(14) 0.21844(17) 0.1527(10) Uani 1 1 d .
C1 C 0.1612(2) 0.7784(2) -0.0611(2) 0.0269(8) Uani 1 1 d .
C2 C 0.0516(2) 0.7459(2) -0.1652(2) 0.0342(9) Uani 1 1 d .
H2 H 0.0145 0.7141 -0.2051 0.041 Uiso 1 1 calc R
C3 C 0.0456(2) 0.8331(2) -0.1496(2) 0.0343(9) Uani 1 1 d .
H3 H 0.0037 0.8729 -0.1770 0.041 Uiso 1 1 calc R
C4 C 0.3018(2) 0.8193(2) 0.0220(2) 0.0292(8) Uani 1 1 d .
C5 C 0.3324(2) 0.8883(2) -0.0311(2) 0.0365(9) Uani 1 1 d .
H5A H 0.3226 0.9469 -0.0116 0.055 Uiso 1 1 calc R
H5B H 0.2986 0.8817 -0.0840 0.055 Uiso 1 1 calc R
H5C H 0.3955 0.8803 -0.0313 0.055 Uiso 1 1 calc R
C6 C 0.4287(2) 0.8438(2) 0.1249(2) 0.0337(9) Uani 1 1 d .
C7 C 0.5106(3) 0.8091(2) 0.1114(2) 0.0396(10) Uani 1 1 d .
C8 C 0.5892(3) 0.8557(3) 0.1417(3) 0.0485(11) Uani 1 1 d .
H8 H 0.6444 0.8345 0.1326 0.058 Uiso 1 1 calc R
C9 C 0.5864(3) 0.9328(3) 0.1848(3) 0.0536(12) Uani 1 1 d .
H9 H 0.6394 0.9638 0.2039 0.064 Uiso 1 1 calc R
C10 C 0.5053(3) 0.9641(3) 0.1998(2) 0.0443(11) Uani 1 1 d .
H10 H 0.5046 1.0154 0.2302 0.053 Uiso 1 1 calc R
C11 C 0.4257(3) 0.9211(2) 0.1707(2) 0.0378(9) Uani 1 1 d .
C12 C 0.3371(3) 0.9545(3) 0.1873(3) 0.0504(12) Uani 1 1 d .
H12A H 0.3017 0.9782 0.1394 0.076 Uiso 1 1 calc R
H12B H 0.3479 1.0004 0.2269 0.076 Uiso 1 1 calc R
H12C H 0.3051 0.9061 0.2062 0.076 Uiso 1 1 calc R
C13 C 0.5114(3) 0.7244(3) 0.0644(3) 0.0531(12) Uani 1 1 d .
H13A H 0.5726 0.7065 0.0652 0.080 Uiso 1 1 calc R
H13B H 0.4816 0.7345 0.0106 0.080 Uiso 1 1 calc R
H13C H 0.4804 0.6783 0.0874 0.080 Uiso 1 1 calc R
C14 C 0.1521(2) 0.6199(2) -0.1111(2) 0.0306(9) Uani 1 1 d .
C15 C 0.2364(2) 0.6002(2) -0.1272(2) 0.0327(9) Uani 1 1 d .
C16 C 0.2586(3) 0.5105(2) -0.1344(2) 0.0362(9) Uani 1 1 d .
H16 H 0.3152 0.4958 -0.1446 0.043 Uiso 1 1 calc R
C17 C 0.1982(3) 0.4428(2) -0.1266(2) 0.0357(9) Uani 1 1 d .
C18 C 0.1144(3) 0.4655(2) -0.1098(2) 0.0355(9) Uani 1 1 d .
H18 H 0.0739 0.4202 -0.1040 0.043 Uiso 1 1 calc R
C19 C 0.0889(2) 0.5540(2) -0.1013(2) 0.0318(9) Uani 1 1 d .
C20 C -0.0033(2) 0.5755(2) -0.0856(2) 0.0369(9) Uani 1 1 d .
H20A H -0.0299 0.5225 -0.0685 0.055 Uiso 1 1 calc R
H20B H -0.0404 0.5975 -0.1333 0.055 Uiso 1 1 calc R
H20C H 0.0016 0.6201 -0.0449 0.055 Uiso 1 1 calc R
C21 C 0.3023(3) 0.6705(3) -0.1425(3) 0.0489(11) Uani 1 1 d .
H21A H 0.2701 0.7189 -0.1717 0.073 Uiso 1 1 calc R
H21B H 0.3436 0.6451 -0.1727 0.073 Uiso 1 1 calc R
H21C H 0.3353 0.6923 -0.0929 0.073 Uiso 1 1 calc R
C22 C 0.2239(3) 0.3463(2) -0.1366(3) 0.0537(12) Uani 1 1 d .
H22A H 0.2606 0.3424 -0.1765 0.081 Uiso 1 1 calc R
H22B H 0.1702 0.3113 -0.1525 0.081 Uiso 1 1 calc R
H22C H 0.2571 0.3240 -0.0872 0.081 Uiso 1 1 calc R
C23 C 0.1263(2) 0.9430(2) -0.0529(2) 0.0291(8) Uani 1 1 d .
C24 C 0.1153(2) 0.9608(2) 0.0240(2) 0.0293(8) Uani 1 1 d .
C25 C 0.1251(2) 1.0487(2) 0.0503(2) 0.0354(9) Uani 1 1 d .
H25 H 0.1201 1.0613 0.1024 0.043 Uiso 1 1 calc R
C26 C 0.1419(3) 1.1184(2) 0.0017(2) 0.0358(9) Uani 1 1 d .
C27 C 0.1526(2) 1.0975(2) -0.0746(2) 0.0352(9) Uani 1 1 d .
H27 H 0.1646 1.1434 -0.1076 0.042 Uiso 1 1 calc R
C28 C 0.1461(2) 1.0112(2) -0.1039(2) 0.0299(8) Uani 1 1 d .
C29 C 0.1597(3) 0.9941(2) -0.1871(2) 0.0395(10) Uani 1 1 d .
H29A H 0.1872 0.9366 -0.1896 0.059 Uiso 1 1 calc R
H29B H 0.1982 1.0394 -0.2022 0.059 Uiso 1 1 calc R
H29C H 0.1024 0.9953 -0.2226 0.059 Uiso 1 1 calc R
C30 C 0.0931(3) 0.8893(2) 0.0793(2) 0.0383(9) Uani 1 1 d .
H30A H 0.1479 0.8666 0.1106 0.057 Uiso 1 1 calc R
H30B H 0.0611 0.8417 0.0488 0.057 Uiso 1 1 calc R
H30C H 0.0561 0.9142 0.1137 0.057 Uiso 1 1 calc R
C31 C 0.1451(3) 1.2140(2) 0.0303(3) 0.0541(12) Uani 1 1 d .
H31A H 0.2029 1.2394 0.0276 0.081 Uiso 1 1 calc R
H31B H 0.1358 1.2156 0.0841 0.081 Uiso 1 1 calc R
H31C H 0.0985 1.2478 -0.0028 0.081 Uiso 1 1 calc R
C32 C 0.3476(3) 0.5016(2) 0.1172(2) 0.0398(10) Uani 1 1 d .
C34 C 0.2667(3) 0.4390(3) 0.0982(3) 0.0571(13) Uani 1 1 d .
H34A H 0.2258 0.4510 0.1335 0.086 Uiso 1 1 calc R
H34B H 0.2870 0.3783 0.1046 0.086 Uiso 1 1 calc R
H34C H 0.2364 0.4484 0.0444 0.086 Uiso 1 1 calc R
C33 C 0.4140(3) 0.4806(3) 0.0631(3) 0.0599(13) Uani 1 1 d .
H35A H 0.3853 0.4898 0.0088 0.090 Uiso 1 1 calc R
H35B H 0.4331 0.4196 0.0704 0.090 Uiso 1 1 calc R
H35C H 0.4655 0.5192 0.0759 0.090 Uiso 1 1 calc R
C35 C 0.3928(3) 0.4910(3) 0.2041(3) 0.0651(14) Uani 1 1 d .
H36A H 0.4429 0.5314 0.2161 0.098 Uiso 1 1 calc R
H36B H 0.4140 0.4308 0.2133 0.098 Uiso 1 1 calc R
H36C H 0.3500 0.5040 0.2374 0.098 Uiso 1 1 calc R
Cl1 Cl 0.11053(6) 0.65304(6) 0.11139(6) 0.0437(3) Uani 1 1 d .
Cl2 Cl 0.30363(7) 0.71739(7) 0.25271(6) 0.0464(3) Uani 1 1 d .
N1 N 0.12334(19) 0.71186(18) -0.11045(18) 0.0298(7) Uani 1 1 d .
N2 N 0.11343(19) 0.85353(18) -0.08529(17) 0.0293(7) Uani 1 1 d .
N3 N 0.22863(19) 0.76511(17) 0.00064(17) 0.0271(7) Uani 1 1 d .
N4 N 0.34656(19) 0.79905(18) 0.09187(18) 0.0304(7) Uani 1 1 d .
N5 N 0.3154(2) 0.59329(18) 0.10502(19) 0.0353(8) Uani 1 1 d .
Ti1 Ti 0.26221(4) 0.68914(4) 0.11670(4) 0.0307(2) Uani 1 1 d .

loop_
_atom_site_aniso_label
_atom_site_aniso_U_11
_atom_site_aniso_U_22
_atom_site_aniso_U_33
_atom_site_aniso_U_23
_atom_site_aniso_U_13
_atom_site_aniso_U_12
C1S 0.063(4) 0.089(4) 0.126(6) 0.046(4) 0.049(4) 0.020(3)
Cl1S 0.1356(17) 0.1519(17) 0.1224(17) 0.0679(14) 0.0554(14) 0.0339(13)
Cl2S 0.0636(11) 0.1466(16) 0.247(3) 0.0867(17) 0.0276(14) -0.0197(10)
C1 0.029(2) 0.0273(18) 0.024(2) -0.0001(16) 0.0053(17) -0.0040(15)
C2 0.033(2) 0.037(2) 0.030(2) -0.0027(17) -0.0032(18) -0.0049(16)
C3 0.033(2) 0.039(2) 0.027(2) 0.0018(17) -0.0043(18) -0.0014(16)
C4 0.0242(19) 0.0313(19) 0.033(2) -0.0003(16) 0.0075(17) -0.0004(15)
C5 0.030(2) 0.044(2) 0.034(2) 0.0061(18) 0.0009(18) -0.0077(17)
C6 0.029(2) 0.038(2) 0.031(2) 0.0081(18) -0.0029(17) -0.0075(16)
C7 0.037(2) 0.043(2) 0.037(2) 0.0040(19) 0.0011(19) -0.0061(18)
C8 0.027(2) 0.066(3) 0.050(3) 0.013(2) 0.002(2) -0.003(2)
C9 0.046(3) 0.055(3) 0.051(3) 0.009(2) -0.015(2) -0.023(2)
C10 0.045(3) 0.041(2) 0.039(3) 0.0059(19) -0.012(2) -0.0056(19)
C11 0.037(2) 0.038(2) 0.035(2) 0.0021(18) -0.0033(19) -0.0060(18)
C12 0.049(3) 0.044(2) 0.056(3) -0.014(2) 0.001(2) -0.0046(19)
C13 0.033(2) 0.060(3) 0.067(3) -0.012(2) 0.012(2) 0.000(2)
C14 0.033(2) 0.0301(19) 0.026(2) -0.0022(16) -0.0007(17) -0.0011(16)
C15 0.032(2) 0.038(2) 0.028(2) -0.0032(17) 0.0049(17) -0.0056(16)
C16 0.030(2) 0.044(2) 0.034(2) -0.0005(18) 0.0044(18) 0.0039(17)
C17 0.041(2) 0.034(2) 0.030(2) -0.0004(17) 0.0007(19) 0.0027(17)
C18 0.036(2) 0.032(2) 0.036(2) 0.0041(17) 0.0029(19) -0.0053(16)
C19 0.028(2) 0.038(2) 0.029(2) 0.0011(16) 0.0027(17) 0.0000(16)
C20 0.031(2) 0.038(2) 0.041(3) -0.0003(18) 0.0046(19) -0.0057(16)
C21 0.044(3) 0.050(2) 0.059(3) -0.010(2) 0.025(2) -0.009(2)
C22 0.058(3) 0.040(2) 0.062(3) 0.005(2) 0.009(2) 0.007(2)
C23 0.027(2) 0.0309(19) 0.027(2) -0.0010(16) -0.0005(16) -0.0002(15)
C24 0.028(2) 0.0304(19) 0.029(2) 0.0013(16) 0.0044(17) 0.0003(15)
C25 0.032(2) 0.042(2) 0.031(2) -0.0032(18) 0.0022(18) 0.0047(16)
C26 0.042(2) 0.0316(19) 0.033(2) -0.0046(18) 0.0046(19) 0.0002(17)
C27 0.043(2) 0.031(2) 0.033(2) 0.0067(17) 0.0087(19) -0.0040(17)
C28 0.027(2) 0.032(2) 0.031(2) 0.0010(16) 0.0044(17) 0.0030(15)
C29 0.042(2) 0.047(2) 0.031(2) 0.0020(18) 0.0082(19) -0.0008(18)
C30 0.038(2) 0.040(2) 0.037(2) 0.0033(18) 0.0080(19) 0.0007(17)
C31 0.072(3) 0.034(2) 0.056(3) -0.007(2) 0.011(3) -0.006(2)
C32 0.042(2) 0.038(2) 0.038(3) 0.0004(18) 0.002(2) 0.0084(18)
C34 0.056(3) 0.040(2) 0.068(3) 0.003(2) -0.008(3) -0.002(2)
C33 0.066(3) 0.049(3) 0.066(3) -0.007(2) 0.018(3) 0.016(2)
C35 0.078(3) 0.054(3) 0.050(3) 0.000(2) -0.022(3) 0.024(2)
Cl1 0.0332(5) 0.0451(6) 0.0523(7) 0.0026(5) 0.0069(5) -0.0095(4)
Cl2 0.0455(6) 0.0600(6) 0.0327(6) -0.0014(5) 0.0042(5) -0.0070(5)
N1 0.0266(17) 0.0311(16) 0.0287(18) -0.0019(13) -0.0029(14) -0.0035(12)
N2 0.0302(17) 0.0293(16) 0.0269(18) -0.0010(13) 0.0014(14) 0.0000(13)
N3 0.0241(16) 0.0292(15) 0.0262(18) 0.0020(13) 0.0000(14) -0.0008(12)
N4 0.0274(17) 0.0322(16) 0.0282(19) 0.0018(13) -0.0030(14) -0.0035(13)
N5 0.0322(18) 0.0341(16) 0.039(2) 0.0046(14) 0.0042(15) -0.0005(13)
Ti1 0.0273(4) 0.0324(4) 0.0313(4) 0.0016(3) 0.0034(3) -0.0022(3)

loop_
_atom_type_symbol
_atom_type_description
_atom_type_scat_dispersion_real
_atom_type_scat_dispersion_imag
_atom_type_scat_source
C C 0.0033 0.0016 'International Tables Vol C Tables 4.2.6.8 and 6.1.1.4'
H H 0.0000 0.0000 'International Tables Vol C Tables 4.2.6.8 and 6.1.1.4'
Cl Cl 0.1484 0.1585 'International Tables Vol C Tables 4.2.6.8 and 6.1.1.4'
N N 0.0061 0.0033 'International Tables Vol C Tables 4.2.6.8 and 6.1.1.4'
Ti Ti 0.2776 0.4457 'International Tables Vol C Tables 4.2.6.8 and 6.1.1.4'

loop_
_geom_angle_atom_site_label_1
_geom_angle_atom_site_label_2
_geom_angle_atom_site_label_3
_geom_angle
Cl2S C1S Cl1S 110.8(3)
N3 C1 N2 130.2(3)
N3 C1 N1 123.5(3)
N2 C1 N1 106.3(3)
C3 C2 N1 107.2(3)
C2 C3 N2 107.8(3)
N4 C4 N3 111.3(3)
N4 C4 C5 123.7(3)
N3 C4 C5 124.8(3)
N4 C4 Ti1 53.49(17)
N3 C4 Ti1 57.83(17)
C5 C4 Ti1 174.7(2)
C7 C6 C11 121.4(3)
C7 C6 N4 119.1(3)
C11 C6 N4 119.5(3)
C8 C7 C6 118.0(4)
C8 C7 C13 122.1(4)
C6 C7 C13 119.9(3)
C9 C8 C7 120.8(4)
C8 C9 C10 120.2(4)
C11 C10 C9 121.2(4)
C10 C11 C6 118.2(4)
C10 C11 C12 121.5(4)
C6 C11 C12 120.2(3)
C15 C14 C19 123.0(3)
C15 C14 N1 119.5(3)
C19 C14 N1 117.3(3)
C14 C15 C16 117.8(3)
C14 C15 C21 123.3(3)
C16 C15 C21 118.8(3)
C17 C16 C15 121.6(3)
C16 C17 C18 118.7(3)
C16 C17 C22 120.0(4)
C18 C17 C22 121.3(3)
C17 C18 C19 122.2(3)
C18 C19 C14 116.7(3)
C18 C19 C20 120.3(3)
C14 C19 C20 122.9(3)
C24 C23 C28 121.8(3)
C24 C23 N2 120.8(3)
C28 C23 N2 117.4(3)
C23 C24 C25 117.9(3)
C23 C24 C30 122.8(3)
C25 C24 C30 119.3(3)
C26 C25 C24 122.4(4)
C27 C26 C25 117.7(3)
C27 C26 C31 121.2(3)
C25 C26 C31 121.0(4)
C26 C27 C28 122.7(3)
C27 C28 C23 117.4(3)
C27 C28 C29 119.4(3)
C23 C28 C29 123.2(3)
N5 C32 C33 110.3(3)
N5 C32 C34 108.4(3)
C33 C32 C34 109.5(4)
N5 C32 C35 108.3(3)
C33 C32 C35 110.5(4)
C34 C32 C35 109.8(4)
C1 N1 C2 109.5(3)
C1 N1 C14 127.6(3)
C2 N1 C14 122.8(3)
C1 N2 C3 109.2(3)
C1 N2 C23 128.6(3)
C3 N2 C23 122.2(3)
C1 N3 C4 125.5(3)
C1 N3 Ti1 141.4(2)
C4 N3 Ti1 91.5(2)
C4 N4 C6 121.3(3)
C4 N4 Ti1 97.8(2)
C6 N4 Ti1 140.8(2)
C32 N5 Ti1 160.8(3)
N5 Ti1 N4 108.37(13)
N5 Ti1 N3 111.02(13)
N4 Ti1 N3 59.31(10)
N5 Ti1 Cl1 106.53(11)
N4 Ti1 Cl1 140.68(8)
N3 Ti1 Cl1 91.50(8)
N5 Ti1 Cl2 103.31(11)
N4 Ti1 Cl2 90.09(9)
N3 Ti1 Cl2 139.41(8)
Cl1 Ti1 Cl2 99.05(4)
N5 Ti1 C4 112.67(13)
N4 Ti1 C4 28.68(10)
N3 Ti1 C4 30.63(10)
Cl1 Ti1 C4 118.28(8)
Cl2 Ti1 C4 115.18(9)

loop_
_geom_bond_atom_site_label_1
_geom_bond_atom_site_label_2
_geom_bond_distance
C1S Cl2S 1.715(6)
C1S Cl1S 1.790(7)
C1 N3 1.339(4)
C1 N2 1.359(4)
C1 N1 1.362(4)
C2 C3 1.340(5)
C2 N1 1.390(4)
C3 N2 1.391(4)
C4 N4 1.296(4)
C4 N3 1.364(4)
C4 C5 1.506(5)
C4 Ti1 2.677(4)
C6 C7 1.399(5)
C6 C11 1.403(5)
C6 N4 1.430(4)
C7 C8 1.391(5)
C7 C13 1.504(5)
C8 C9 1.377(6)
C9 C10 1.380(6)
C10 C11 1.373(5)
C11 C12 1.504(5)
C14 C15 1.383(5)
C14 C19 1.404(5)
C14 N1 1.446(4)
C15 C16 1.396(5)
C15 C21 1.505(5)
C16 C17 1.387(5)
C17 C18 1.391(5)
C17 C22 1.515(5)
C18 C19 1.395(5)
C19 C20 1.501(5)
C23 C24 1.386(5)
C23 C28 1.412(5)
C23 N2 1.450(4)
C24 C25 1.391(5)
C24 C30 1.510(5)
C25 C26 1.389(5)
C26 C27 1.384(5)
C26 C31 1.513(5)
C27 C28 1.385(5)
C28 C29 1.501(5)
C32 N5 1.459(4)
C32 C33 1.520(6)
C32 C34 1.525(5)
C32 C35 1.526(6)
Cl1 Ti1 2.3367(11)
Cl2 Ti1 2.3379(12)
N3 Ti1 2.266(3)
N4 Ti1 2.172(3)
N5 Ti1 1.675(3)
